data_7244124
loop_
_publ_author_name
'Zhang, Zeng-Hui'
'Lin, Rui-Lian'
'Yu, Xiang-Yun'
'Chen, Li-Xia'
'Tao, Zhu'
'Xiao, Xin'
'Wei, Gang'
'Redshaw, Carl'
'Liu, Jing-Xin'

_publ_section_title
;
 Encapsulation of l-valine, d-leucine and d-methionine by cucurbit[8]uril
;
_journal_issue 5
_journal_name_full CrystEngComm
_journal_page_first 1035
_journal_page_last 1040
_journal_paper_doi 10.1039/D1CE01513C
_journal_volume 24
_journal_year 2022
_chemical_formula_sum 'C58 H102 Cd2 Cl8 N34 O34'
_chemical_formula_weight 2328.16
_space_group_IT_number 14
_space_group_name_Hall '-P 2ybc'
_space_group_name_H-M_alt 'P 1 21/c 1'
_symmetry_cell_setting monoclinic
_symmetry_space_group_name_H-M 'P 1 21/c 1'
_atom_sites_solution_hydrogens geom
_atom_sites_solution_primary direct
_atom_sites_solution_secondary difmap
_audit_creation_method SHELXL-97
_audit_update_record
;
2021-11-16 deposited with the CCDC.	2022-01-04 downloaded from the CCDC.
;
_cell_angle_alpha 90.00
_cell_angle_beta 90.460(3)
_cell_angle_gamma 90.00
_cell_formula_units_Z 2
_cell_length_a 14.1506(13)
_cell_length_b 14.5033(14)
_cell_length_c 22.5841(17)
_cell_measurement_reflns_used 9965
_cell_measurement_temperature 273(2)
_cell_measurement_theta_max 28.30
_cell_measurement_theta_min 2.28
_cell_volume 4634.8(7)
_computing_cell_refinement 'Bruker SMART'
_computing_data_collection 'Bruker SMART'
_computing_data_reduction 'Bruker SAINT'
_computing_molecular_graphics 'Bruker SHELXTL'
_computing_publication_material 'Bruker SHELXTL'
_computing_structure_refinement 'SHELXL-97 (Sheldrick, 2008)'
_computing_structure_solution 'SHELXS-97 (Sheldrick, 2008)'
_diffrn_ambient_temperature 273(2)
_diffrn_measured_fraction_theta_full 0.999
_diffrn_measured_fraction_theta_max 0.999
_diffrn_measurement_device_type 'Bruker APEX-II CCD'
_diffrn_measurement_method '\f and \w scans'
_diffrn_radiation_monochromator graphite
_diffrn_radiation_source 'fine-focus sealed tube'
_diffrn_radiation_type MoK\a
_diffrn_radiation_wavelength 0.71073
_diffrn_reflns_av_R_equivalents 0.1048
_diffrn_reflns_av_sigmaI/netI 0.0705
_diffrn_reflns_limit_h_max 17
_diffrn_reflns_limit_h_min -17
_diffrn_reflns_limit_k_max 17
_diffrn_reflns_limit_k_min -17
_diffrn_reflns_limit_l_max 27
_diffrn_reflns_limit_l_min -27
_diffrn_reflns_number 59188
_diffrn_reflns_theta_full 25.50
_diffrn_reflns_theta_max 25.50
_diffrn_reflns_theta_min 2.20
_diffrn_standards_decay_% none
_exptl_absorpt_coefficient_mu 0.789
_exptl_absorpt_correction_T_max 0.8976
_exptl_absorpt_correction_T_min 0.8518
_exptl_absorpt_correction_type multi-scan
_exptl_absorpt_process_details 'SADABS; Bruker, 2008'
_exptl_crystal_colour colorless
_exptl_crystal_density_diffrn 1.668
_exptl_crystal_density_meas ?
_exptl_crystal_density_method 'not measured'
_exptl_crystal_description block
_exptl_crystal_F_000 2383
_exptl_crystal_size_max 0.21
_exptl_crystal_size_mid 0.17
_exptl_crystal_size_min 0.14
_platon_squeeze_details
;
;
_refine_diff_density_max 1.595
_refine_diff_density_min -0.962
_refine_diff_density_rms 0.124
_refine_ls_extinction_method none
_refine_ls_goodness_of_fit_ref 1.007
_refine_ls_hydrogen_treatment mixed
_refine_ls_matrix_type full
_refine_ls_number_parameters 568
_refine_ls_number_reflns 8630
_refine_ls_number_restraints 1
_refine_ls_restrained_S_all 1.007
_refine_ls_R_factor_all 0.0797
_refine_ls_R_factor_gt 0.0703
_refine_ls_shift/su_max 0.037
_refine_ls_shift/su_mean 0.001
_refine_ls_structure_factor_coef Fsqd
_refine_ls_weighting_details 'calc w=1/[\s^2^(Fo^2^)+(0.1190P)^2^+12.5558P] where P=(Fo^2^+2Fc^2^)/3'
_refine_ls_weighting_scheme calc
_refine_ls_wR_factor_gt 0.2060
_refine_ls_wR_factor_ref 0.2127
_reflns_number_gt 7199
_reflns_number_total 8630
_reflns_threshold_expression >2sigma(I)
_cod_data_source_file d1ce01513c2.cif
_cod_data_source_block p
_cod_depositor_comments
;
The following automatic conversions were performed:

data item '_exptl_absorpt_correction_type' value 'multi scan' was
changed to 'multi-scan' in accordance with the
/home/data/users/saulius/crontab/automatic-downloads/rss-feeds/RSC/lib/dictionaries/cif_core.dic
dictionary named 'cif_core.dic' version 2.4.2 last updated on
2011-04-26.

data item '_exptl_crystal_density_meas' value 'not measured' was
changed to '?' -- the value is perceived as not measured.

Automatic conversion script
Id: cif_fix_values 7556 2019-12-06 15:28:31Z antanas 

 Adding full bibliography for 7244124--7244126.cif.
;
_cod_original_sg_symbol_H-M P21/c
_cod_database_code 7244124

loop_
_symmetry_equiv_pos_as_xyz
'x, y, z'
'-x, y+1/2, -z+1/2'
'-x, -y, -z'
'x, -y-1/2, z-1/2'

loop_
_atom_site_label
_atom_site_type_symbol
_atom_site_fract_x
_atom_site_fract_y
_atom_site_fract_z
_atom_site_U_iso_or_equiv
_atom_site_adp_type
_atom_site_occupancy
_atom_site_symmetry_multiplicity
_atom_site_calc_flag
_atom_site_refinement_flags
_atom_site_disorder_assembly
_atom_site_disorder_group
O1 O 0.1100(2) 0.1086(2) 0.46606(13) 0.0470(8) Uani 1 1 d . . .
O2 O 0.6718(2) 0.1898(2) 0.29600(14) 0.0450(8) Uani 1 1 d . . .
O3 O 0.6229(2) 0.3166(2) 0.60522(14) 0.0482(8) Uani 1 1 d . . .
O4 O 0.6730(2) 0.0991(2) 0.72534(14) 0.0458(8) Uani 1 1 d . . .
O5 O 0.4390(2) 0.1005(2) 0.23571(13) 0.0403(7) Uani 1 1 d . . .
O6 O 0.2355(2) 0.3095(2) 0.42396(12) 0.0396(7) Uani 1 1 d . . .
O7 O 0.4505(2) 0.4011(2) 0.48129(12) 0.0377(7) Uani 1 1 d . . .
O8 O 0.1554(3) -0.1038(2) 0.58536(14) 0.0527(9) Uani 1 1 d . . .
N1 N 0.1513(2) -0.1541(2) 0.48817(14) 0.0336(7) Uani 1 1 d . . .
N2 N 0.7923(2) 0.2465(2) 0.44199(14) 0.0328(7) Uani 1 1 d . . .
N3 N 0.1292(2) 0.0960(2) 0.36502(14) 0.0335(8) Uani 1 1 d . . .
N4 N 0.3254(2) 0.3388(2) 0.34052(14) 0.0314(7) Uani 1 1 d . . .
N5 N 0.7922(2) 0.1141(2) 0.65629(14) 0.0307(7) Uani 1 1 d . . .
N6 N 0.2075(2) 0.2366(2) 0.33508(15) 0.0330(7) Uani 1 1 d . . .
N7 N 0.4731(2) 0.3949(2) 0.38071(14) 0.0301(7) Uani 1 1 d . . .
N8 N 0.5985(2) 0.3871(2) 0.44008(14) 0.0305(7) Uani 1 1 d . . .
N9 N 0.2157(2) 0.0130(2) 0.28917(14) 0.0295(7) Uani 1 1 d . . .
N10 N 0.5584(2) 0.3020(2) 0.30918(13) 0.0300(7) Uani 1 1 d . . .
N11 N 0.7612(2) 0.2379(2) 0.58694(14) 0.0321(7) Uani 1 1 d . . .
N12 N 0.7022(2) 0.3298(2) 0.51645(14) 0.0311(7) Uani 1 1 d . . .
N13 N 0.1197(3) -0.0315(2) 0.41834(14) 0.0326(8) Uani 1 1 d . . .
N14 N 0.4109(2) 0.2493(2) 0.26753(14) 0.0314(7) Uani 1 1 d . . .
N15 N 0.2903(2) 0.1538(2) 0.25692(15) 0.0333(7) Uani 1 1 d . . .
N16 N 0.6886(2) 0.3065(3) 0.36425(15) 0.0347(8) Uani 1 1 d . . .
C1 C 0.6517(3) 0.4082(3) 0.49350(17) 0.0327(9) Uani 1 1 d . . .
H1A H 0.6963 0.4571 0.4851 0.039 Uiso 1 1 calc R . .
H1B H 0.6086 0.4306 0.5234 0.039 Uiso 1 1 calc R . .
C2 C 0.0835(3) -0.0864(3) 0.46697(18) 0.0355(9) Uani 1 1 d . . .
H2A H 0.0668 -0.0457 0.4994 0.043 Uiso 1 1 calc R . .
H2B H 0.0265 -0.1178 0.4540 0.043 Uiso 1 1 calc R . .
C3 C 0.7818(3) 0.2131(3) 0.64777(17) 0.0327(9) Uani 1 1 d . . .
H3A H 0.7313 0.2354 0.6728 0.039 Uiso 1 1 calc R . .
H3B H 0.8398 0.2435 0.6602 0.039 Uiso 1 1 calc R . .
C4 C 0.1196(3) 0.0628(3) 0.42123(17) 0.0314(9) Uani 1 1 d . . .
C5 C 0.7852(3) 0.2864(3) 0.38210(17) 0.0366(9) Uani 1 1 d . . .
H5A H 0.8219 0.3428 0.3808 0.044 Uiso 1 1 calc R . .
H5B H 0.8124 0.2435 0.3540 0.044 Uiso 1 1 calc R . .
C6 C 0.2456(3) 0.2383(3) 0.27516(16) 0.0284(8) Uani 1 1 d . . .
H6A H 0.1983 0.2591 0.2462 0.034 Uiso 1 1 calc R . .
C7 C 0.7947(3) 0.3053(3) 0.49414(16) 0.0294(8) Uani 1 1 d . . .
H7A H 0.8347 0.3597 0.4883 0.035 Uiso 1 1 calc R . .
C8 C 0.5019(3) 0.3948(3) 0.43861(17) 0.0291(8) Uani 1 1 d . . .
C9 C 0.1197(3) 0.1928(3) 0.35037(19) 0.0339(9) Uani 1 1 d . . .
H9A H 0.0759 0.1990 0.3173 0.041 Uiso 1 1 calc R . .
H9B H 0.0927 0.2249 0.3839 0.041 Uiso 1 1 calc R . .
C10 C 0.2540(3) 0.2959(3) 0.37202(17) 0.0298(8) Uani 1 1 d . . .
C11 C 0.6425(3) 0.2592(3) 0.32063(17) 0.0335(9) Uani 1 1 d . . .
C12 C 0.3295(3) 0.3071(3) 0.28012(16) 0.0300(8) Uani 1 1 d . . .
H12A H 0.3233 0.3580 0.2518 0.036 Uiso 1 1 calc R . .
C13 C 0.6392(3) 0.3895(3) 0.38167(16) 0.0285(8) Uani 1 1 d . . .
H13A H 0.6783 0.4446 0.3760 0.034 Uiso 1 1 calc R . .
C14 C 0.3777(3) 0.4163(3) 0.36257(18) 0.0315(8) Uani 1 1 d . . .
H14A H 0.3444 0.4421 0.3961 0.038 Uiso 1 1 calc R . .
H14B H 0.3797 0.4632 0.3320 0.038 Uiso 1 1 calc R . .
C15 C 0.6886(3) 0.2972(3) 0.57273(17) 0.0325(9) Uani 1 1 d . . .
C16 C 0.5047(3) 0.2846(3) 0.25589(16) 0.0325(9) Uani 1 1 d . . .
H16A H 0.5385 0.2405 0.2317 0.039 Uiso 1 1 calc R . .
H16B H 0.4992 0.3415 0.2335 0.039 Uiso 1 1 calc R . .
C17 C 0.1282(3) 0.0238(3) 0.32094(17) 0.0277(8) Uani 1 1 d . . .
H17A H 0.0739 0.0295 0.2939 0.033 Uiso 1 1 calc R . .
C18 C 0.5518(2) 0.3897(3) 0.34000(16) 0.0273(8) Uani 1 1 d . . .
H18A H 0.5525 0.4420 0.3125 0.033 Uiso 1 1 calc R . .
C19 C 0.3852(3) 0.1621(3) 0.25252(16) 0.0312(8) Uani 1 1 d . . .
C20 C 0.1229(3) -0.0654(3) 0.35845(16) 0.0278(8) Uani 1 1 d . . .
H20A H 0.0665 -0.1016 0.3485 0.033 Uiso 1 1 calc R . .
C21 C 0.1652(3) -0.2408(3) 0.45739(16) 0.0288(8) Uani 1 1 d . . .
H21A H 0.1057 -0.2645 0.4409 0.035 Uiso 1 1 calc R . .
C23 C 0.2403(3) 0.0709(3) 0.24012(16) 0.0326(9) Uani 1 1 d . . .
H23A H 0.1830 0.0881 0.2190 0.039 Uiso 1 1 calc R . .
H23B H 0.2793 0.0359 0.2131 0.039 Uiso 1 1 calc R . .
C24 C 0.7415(3) 0.0695(3) 0.70023(16) 0.0297(8) Uani 1 1 d . . .
C49 C 0.1707(3) -0.1626(3) 0.54812(18) 0.0348(9) Uani 1 1 d . . .
Cd1 Cd 0.00702(3) 0.03005(3) 0.139571(17) 0.05192(13) Uani 1 1 d . . .
Cl1 Cl 0.14881(12) 0.03853(11) 0.07848(8) 0.0739(4) Uani 1 1 d . . .
Cl2 Cl -0.15257(11) 0.03379(11) 0.09923(8) 0.0729(4) Uani 1 1 d . . .
Cl3 Cl 0.02690(11) -0.10323(10) 0.20594(6) 0.0600(3) Uani 1 1 d . . .
Cl4 Cl 0.01582(11) 0.17987(11) 0.19330(8) 0.0718(4) Uani 1 1 d . . .
N01 N 0.3231(4) 0.2198(4) 0.0414(2) 0.0814(17) Uani 1 1 d . . .
H01B H 0.3233 0.1942 0.0056 0.122 Uiso 1 1 calc R . .
H01C H 0.2637 0.2291 0.0527 0.122 Uiso 1 1 calc R . .
H01D H 0.3518 0.1824 0.0671 0.122 Uiso 1 1 calc R . .
O10 O 0.3418(4) 0.3158(4) 0.1395(2) 0.0933(16) Uani 1 1 d . . .
O9 O 0.4251(15) 0.4227(7) 0.1051(4) 0.379(11) Uani 1 1 d . . .
H9C H 0.4161 0.4504 0.1378 0.455 Uiso 1 1 d R . .
C01 C 0.3721(18) 0.3062(7) 0.0396(4) 0.297(13) Uani 1 1 d . . .
H01A H 0.4321 0.2748 0.0478 0.356 Uiso 1 1 calc R . .
C02 C 0.3751(11) 0.3507(6) 0.1008(3) 0.130(5) Uani 1 1 d . . .
C03 C 0.4127(9) 0.3503(12) -0.0111(5) 0.161(6) Uani 1 1 d . . .
H03A H 0.4572 0.3884 0.0116 0.193 Uiso 1 1 calc R . .
C05 C 0.4696(19) 0.3442(12) -0.0623(7) 0.35(2) Uani 1 1 d D . .
H05A H 0.5166 0.2973 -0.0566 0.520 Uiso 1 1 calc R . .
H05B H 0.5000 0.4024 -0.0690 0.520 Uiso 1 1 calc R . .
H05C H 0.4307 0.3289 -0.0959 0.520 Uiso 1 1 calc R . .
C04 C 0.3570(13) 0.4250(12) -0.0318(11) 0.396(17) Uani 1 1 d D . .
H04A H 0.3881 0.4541 -0.0644 0.593 Uiso 1 1 calc R . .
H04B H 0.3489 0.4689 -0.0004 0.593 Uiso 1 1 calc R . .
H04C H 0.2963 0.4026 -0.0444 0.593 Uiso 1 1 calc R . .
O1W O 0.4364(3) 0.1017(3) 0.10977(17) 0.0684(11) Uani 1 1 d . . .
H1WA H 0.4120 0.1209 0.1418 0.082 Uiso 1 1 d R . .
H1WB H 0.4819 0.0663 0.1192 0.082 Uiso 1 1 d R . .
O2W O 0.4191(5) 0.5129(4) 0.2040(3) 0.1038(18) Uani 1 1 d . . .
H2WA H 0.3834 0.5597 0.2002 0.125 Uiso 1 1 d R . .
H2WB H 0.4686 0.5297 0.2227 0.125 Uiso 1 1 d R . .

loop_
_atom_site_aniso_label
_atom_site_aniso_U_11
_atom_site_aniso_U_22
_atom_site_aniso_U_33
_atom_site_aniso_U_23
_atom_site_aniso_U_13
_atom_site_aniso_U_12
O1 0.059(2) 0.0444(18) 0.0376(16) -0.0111(14) 0.0152(14) -0.0006(15)
O2 0.0464(17) 0.0467(18) 0.0420(16) -0.0093(14) 0.0061(13) 0.0123(15)
O3 0.0406(17) 0.064(2) 0.0397(16) 0.0036(15) 0.0156(13) 0.0207(15)
O4 0.0399(16) 0.0514(19) 0.0464(17) 0.0031(14) 0.0208(14) 0.0128(14)
O5 0.0360(15) 0.0431(17) 0.0420(15) -0.0088(13) 0.0091(12) 0.0026(13)
O6 0.0442(16) 0.0460(17) 0.0288(14) -0.0029(12) 0.0080(12) 0.0048(14)
O7 0.0358(15) 0.0446(17) 0.0330(14) -0.0037(12) 0.0134(12) 0.0035(13)
O8 0.071(2) 0.0490(19) 0.0382(16) -0.0096(15) 0.0067(15) 0.0161(17)
N1 0.0342(17) 0.0351(18) 0.0315(16) 0.0000(14) 0.0056(13) 0.0089(14)
N2 0.0344(17) 0.0392(18) 0.0247(15) -0.0010(13) 0.0018(13) 0.0090(15)
N3 0.0369(18) 0.0311(17) 0.0325(17) 0.0001(13) 0.0065(14) 0.0017(14)
N4 0.0285(16) 0.0361(18) 0.0297(16) -0.0029(14) 0.0047(13) 0.0006(14)
N5 0.0297(16) 0.0347(17) 0.0278(15) -0.0003(13) 0.0070(13) 0.0053(14)
N6 0.0316(17) 0.0339(18) 0.0336(17) 0.0002(14) 0.0100(13) -0.0042(14)
N7 0.0219(15) 0.0392(18) 0.0292(15) -0.0004(13) 0.0045(12) 0.0044(13)
N8 0.0272(16) 0.0362(17) 0.0281(15) -0.0001(13) 0.0017(12) 0.0051(14)
N9 0.0244(15) 0.0331(17) 0.0310(16) 0.0017(13) 0.0088(13) 0.0015(13)
N10 0.0282(16) 0.0358(17) 0.0261(15) 0.0000(13) 0.0063(12) 0.0014(14)
N11 0.0298(16) 0.0377(18) 0.0288(15) -0.0004(14) 0.0071(13) 0.0075(14)
N12 0.0295(16) 0.0352(18) 0.0286(15) -0.0002(13) 0.0025(13) 0.0098(14)
N13 0.0357(18) 0.0334(18) 0.0290(16) 0.0000(13) 0.0109(14) 0.0038(14)
N14 0.0233(15) 0.0358(18) 0.0353(17) -0.0043(14) 0.0049(13) -0.0020(13)
N15 0.0317(17) 0.0337(17) 0.0346(17) -0.0050(14) 0.0057(13) -0.0046(14)
N16 0.0298(17) 0.0428(19) 0.0317(16) -0.0029(14) -0.0003(13) 0.0089(15)
C1 0.035(2) 0.031(2) 0.0320(19) -0.0043(16) -0.0011(16) 0.0067(16)
C2 0.034(2) 0.036(2) 0.037(2) 0.0092(17) 0.0168(16) 0.0103(17)
C3 0.040(2) 0.0296(19) 0.0287(18) -0.0027(15) 0.0043(16) 0.0041(17)
C4 0.0235(18) 0.037(2) 0.034(2) -0.0029(17) 0.0069(15) -0.0014(16)
C5 0.029(2) 0.053(3) 0.0281(18) 0.0034(18) 0.0065(15) 0.0088(18)
C6 0.0277(18) 0.0302(19) 0.0272(17) 0.0016(15) 0.0031(14) 0.0010(15)
C7 0.0254(18) 0.033(2) 0.0299(18) -0.0027(15) 0.0039(14) 0.0008(15)
C8 0.0329(19) 0.0223(18) 0.0321(19) -0.0013(15) 0.0018(15) 0.0019(15)
C9 0.0263(19) 0.030(2) 0.046(2) 0.0000(17) 0.0098(16) 0.0031(16)
C10 0.0258(18) 0.0293(19) 0.034(2) 0.0025(15) 0.0025(15) 0.0073(15)
C11 0.036(2) 0.038(2) 0.0269(18) 0.0037(16) 0.0073(15) 0.0031(17)
C12 0.0313(19) 0.033(2) 0.0256(17) 0.0041(15) 0.0005(15) 0.0037(16)
C13 0.0266(18) 0.0299(19) 0.0291(18) 0.0020(15) 0.0029(14) 0.0021(15)
C14 0.0261(18) 0.0298(19) 0.039(2) -0.0011(16) -0.0002(15) 0.0061(15)
C15 0.0282(19) 0.035(2) 0.0346(19) -0.0032(16) 0.0029(16) 0.0051(16)
C16 0.0293(19) 0.041(2) 0.0273(18) -0.0004(16) 0.0070(15) -0.0048(17)
C17 0.0190(16) 0.034(2) 0.0304(18) -0.0002(15) 0.0002(14) -0.0001(14)
C18 0.0215(17) 0.0303(19) 0.0300(18) 0.0048(15) 0.0044(14) 0.0006(14)
C19 0.0315(19) 0.035(2) 0.0273(18) 0.0012(15) 0.0028(15) 0.0007(16)
C20 0.0199(16) 0.034(2) 0.0299(18) -0.0008(15) 0.0010(14) -0.0026(15)
C21 0.0212(17) 0.037(2) 0.0287(18) -0.0004(15) 0.0046(14) 0.0020(15)
C23 0.036(2) 0.036(2) 0.0260(18) -0.0043(16) 0.0047(15) -0.0054(17)
C24 0.0248(18) 0.036(2) 0.0285(18) -0.0035(16) 0.0027(14) -0.0001(16)
C49 0.032(2) 0.039(2) 0.033(2) -0.0026(17) 0.0073(16) 0.0041(17)
Cd1 0.0413(2) 0.0573(3) 0.0571(2) 0.00293(16) -0.00214(17) 0.00586(16)
Cl1 0.0739(10) 0.0711(9) 0.0772(9) 0.0065(7) 0.0317(8) 0.0195(7)
Cl2 0.0643(8) 0.0655(9) 0.0883(10) 0.0111(7) -0.0384(8) -0.0092(7)
Cl3 0.0739(9) 0.0521(7) 0.0540(7) 0.0022(6) 0.0004(6) 0.0105(6)
Cl4 0.0585(8) 0.0674(9) 0.0890(10) -0.0276(8) -0.0276(7) 0.0186(7)
N01 0.096(4) 0.103(4) 0.046(2) -0.026(3) -0.013(2) 0.032(3)
O10 0.124(4) 0.104(4) 0.052(2) -0.028(3) -0.006(3) -0.016(3)
O9 0.88(3) 0.143(7) 0.115(6) -0.058(5) 0.177(11) -0.253(12)
C01 0.75(4) 0.087(6) 0.052(4) -0.025(4) 0.117(11) -0.122(13)
C02 0.282(15) 0.066(5) 0.043(4) -0.006(3) 0.008(6) -0.023(7)
C03 0.119(8) 0.283(17) 0.081(6) 0.009(8) -0.003(6) 0.064(10)
C05 0.79(7) 0.126(12) 0.119(11) -0.017(9) 0.05(2) 0.04(2)
C04 0.39(2) 0.143(13) 0.64(4) 0.111(19) -0.41(3) -0.060(16)
O1W 0.079(3) 0.068(3) 0.057(2) -0.0010(19) 0.019(2) 0.006(2)
O2W 0.119(5) 0.080(3) 0.113(4) -0.019(3) -0.022(4) -0.022(3)

loop_
_atom_type_symbol
_atom_type_description
_atom_type_scat_dispersion_real
_atom_type_scat_dispersion_imag
_atom_type_scat_source
C C 0.0033 0.0016 'International Tables Vol C Tables 4.2.6.8 and 6.1.1.4'
H H 0.0000 0.0000 'International Tables Vol C Tables 4.2.6.8 and 6.1.1.4'
Cd Cd -0.8075 1.2024 'International Tables Vol C Tables 4.2.6.8 and 6.1.1.4'
Cl Cl 0.1484 0.1585 'International Tables Vol C Tables 4.2.6.8 and 6.1.1.4'
N N 0.0061 0.0033 'International Tables Vol C Tables 4.2.6.8 and 6.1.1.4'
O O 0.0106 0.0060 'International Tables Vol C Tables 4.2.6.8 and 6.1.1.4'

loop_
_geom_angle_atom_site_label_1
_geom_angle_atom_site_label_2
_geom_angle_atom_site_label_3
_geom_angle
_geom_angle_site_symmetry_1
_geom_angle_site_symmetry_3
_geom_angle_publ_flag
C49 N1 C21 111.4(3) . . ?
C49 N1 C2 120.5(3) . . ?
C21 N1 C2 121.4(3) . . ?
C49 N2 C7 113.0(3) 3_656 . ?
C49 N2 C5 122.1(3) 3_656 . ?
C7 N2 C5 120.9(3) . . ?
C4 N3 C17 112.6(3) . . ?
C4 N3 C9 123.0(3) . . ?
C17 N3 C9 123.0(3) . . ?
C10 N4 C14 123.3(3) . . ?
C10 N4 C12 112.2(3) . . ?
C14 N4 C12 123.7(3) . . ?
C24 N5 C20 112.0(3) . 3_656 ?
C24 N5 C3 120.1(3) . . ?
C20 N5 C3 122.6(3) 3_656 . ?
C10 N6 C9 123.0(3) . . ?
C10 N6 C6 112.1(3) . . ?
C9 N6 C6 123.7(3) . . ?
C8 N7 C14 122.9(3) . . ?
C8 N7 C18 112.4(3) . . ?
C14 N7 C18 123.5(3) . . ?
C8 N8 C13 112.4(3) . . ?
C8 N8 C1 120.9(3) . . ?
C13 N8 C1 123.2(3) . . ?
C24 N9 C23 122.7(3) 3_656 . ?
C24 N9 C17 113.0(3) 3_656 . ?
C23 N9 C17 122.3(3) . . ?
C11 N10 C16 122.2(3) . . ?
C11 N10 C18 111.6(3) . . ?
C16 N10 C18 121.1(3) . . ?
C15 N11 C3 121.4(3) . . ?
C15 N11 C21 111.1(3) . 3_656 ?
C3 N11 C21 121.4(3) . 3_656 ?
C15 N12 C1 122.3(3) . . ?
C15 N12 C7 111.8(3) . . ?
C1 N12 C7 121.0(3) . . ?
C4 N13 C20 112.7(3) . . ?
C4 N13 C2 120.7(3) . . ?
C20 N13 C2 122.5(3) . . ?
C19 N14 C16 121.9(3) . . ?
C19 N14 C12 112.0(3) . . ?
C16 N14 C12 124.1(3) . . ?
C19 N15 C6 112.5(3) . . ?
C19 N15 C23 122.7(3) . . ?
C6 N15 C23 124.6(3) . . ?
C11 N16 C13 112.7(3) . . ?
C11 N16 C5 122.9(3) . . ?
C13 N16 C5 123.2(3) . . ?
N12 C1 N8 112.7(3) . . ?
N12 C1 H1A 109.0 . . ?
N8 C1 H1A 109.0 . . ?
N12 C1 H1B 109.0 . . ?
N8 C1 H1B 109.0 . . ?
H1A C1 H1B 107.8 . . ?
N1 C2 N13 112.6(3) . . ?
N1 C2 H2A 109.1 . . ?
N13 C2 H2A 109.1 . . ?
N1 C2 H2B 109.1 . . ?
N13 C2 H2B 109.1 . . ?
H2A C2 H2B 107.8 . . ?
N11 C3 N5 112.9(3) . . ?
N11 C3 H3A 109.0 . . ?
N5 C3 H3A 109.0 . . ?
N11 C3 H3B 109.0 . . ?
N5 C3 H3B 109.0 . . ?
H3A C3 H3B 107.8 . . ?
O1 C4 N3 126.4(4) . . ?
O1 C4 N13 125.7(4) . . ?
N3 C4 N13 107.9(3) . . ?
N16 C5 N2 113.0(3) . . ?
N16 C5 H5A 109.0 . . ?
N2 C5 H5A 109.0 . . ?
N16 C5 H5B 109.0 . . ?
N2 C5 H5B 109.0 . . ?
H5A C5 H5B 107.8 . . ?
N15 C6 N6 114.6(3) . . ?
N15 C6 C12 103.3(3) . . ?
N6 C6 C12 103.4(3) . . ?
N15 C6 H6A 111.6 . . ?
N6 C6 H6A 111.6 . . ?
C12 C6 H6A 111.6 . . ?
N12 C7 N2 114.2(3) . . ?
N12 C7 C21 103.3(3) . 3_656 ?
N2 C7 C21 103.0(3) . 3_656 ?
N12 C7 H7A 111.9 . . ?
N2 C7 H7A 111.9 . . ?
C21 C7 H7A 111.9 3_656 . ?
O7 C8 N7 125.7(4) . . ?
O7 C8 N8 126.1(4) . . ?
N7 C8 N8 108.2(3) . . ?
N6 C9 N3 113.8(3) . . ?
N6 C9 H9A 108.8 . . ?
N3 C9 H9A 108.8 . . ?
N6 C9 H9B 108.8 . . ?
N3 C9 H9B 108.8 . . ?
H9A C9 H9B 107.7 . . ?
O6 C10 N6 125.7(4) . . ?
O6 C10 N4 125.7(4) . . ?
N6 C10 N4 108.6(3) . . ?
O2 C11 N16 125.5(4) . . ?
O2 C11 N10 125.9(4) . . ?
N16 C11 N10 108.6(3) . . ?
N4 C12 N14 114.0(3) . . ?
N4 C12 C6 103.7(3) . . ?
N14 C12 C6 102.8(3) . . ?
N4 C12 H12A 111.9 . . ?
N14 C12 H12A 111.9 . . ?
C6 C12 H12A 111.9 . . ?
N8 C13 N16 115.1(3) . . ?
N8 C13 C18 103.5(3) . . ?
N16 C13 C18 102.8(3) . . ?
N8 C13 H13A 111.6 . . ?
N16 C13 H13A 111.6 . . ?
C18 C13 H13A 111.6 . . ?
N4 C14 N7 114.2(3) . . ?
N4 C14 H14A 108.7 . . ?
N7 C14 H14A 108.7 . . ?
N4 C14 H14B 108.7 . . ?
N7 C14 H14B 108.7 . . ?
H14A C14 H14B 107.6 . . ?
O3 C15 N12 126.2(4) . . ?
O3 C15 N11 125.0(4) . . ?
N12 C15 N11 108.8(3) . . ?
N10 C16 N14 112.9(3) . . ?
N10 C16 H16A 109.0 . . ?
N14 C16 H16A 109.0 . . ?
N10 C16 H16B 109.0 . . ?
N14 C16 H16B 109.0 . . ?
H16A C16 H16B 107.8 . . ?
N9 C17 N3 114.7(3) . . ?
N9 C17 C20 103.1(3) . . ?
N3 C17 C20 103.2(3) . . ?
N9 C17 H17A 111.7 . . ?
N3 C17 H17A 111.7 . . ?
C20 C17 H17A 111.7 . . ?
N7 C18 N10 113.7(3) . . ?
N7 C18 C13 103.2(3) . . ?
N10 C18 C13 103.6(3) . . ?
N7 C18 H18A 111.9 . . ?
N10 C18 H18A 111.9 . . ?
C13 C18 H18A 111.9 . . ?
O5 C19 N15 124.9(4) . . ?
O5 C19 N14 125.9(4) . . ?
N15 C19 N14 109.2(3) . . ?
N5 C20 N13 114.8(3) 3_656 . ?
N5 C20 C17 103.9(3) 3_656 . ?
N13 C20 C17 103.3(3) . . ?
N5 C20 H20A 111.4 3_656 . ?
N13 C20 H20A 111.4 . . ?
C17 C20 H20A 111.4 . . ?
N1 C21 N11 113.9(3) . 3_656 ?
N1 C21 C7 103.7(3) . 3_656 ?
N11 C21 C7 104.2(3) 3_656 3_656 ?
N1 C21 H21A 111.5 . . ?
N11 C21 H21A 111.5 3_656 . ?
C7 C21 H21A 111.5 3_656 . ?
N9 C23 N15 114.0(3) . . ?
N9 C23 H23A 108.8 . . ?
N15 C23 H23A 108.8 . . ?
N9 C23 H23B 108.8 . . ?
N15 C23 H23B 108.8 . . ?
H23A C23 H23B 107.7 . . ?
O4 C24 N9 126.1(4) . 3_656 ?
O4 C24 N5 126.2(4) . . ?
N9 C24 N5 107.7(3) 3_656 . ?
O8 C49 N2 126.2(4) . 3_656 ?
O8 C49 N1 125.3(4) . . ?
N2 C49 N1 108.5(3) 3_656 . ?
Cl2 Cd1 Cl1 123.47(7) . . ?
Cl2 Cd1 Cl3 110.33(5) . . ?
Cl1 Cd1 Cl3 107.02(5) . . ?
Cl2 Cd1 Cl4 101.88(5) . . ?
Cl1 Cd1 Cl4 101.11(6) . . ?
Cl3 Cd1 Cl4 112.54(5) . . ?
C01 N01 H01B 109.5 . . ?
C01 N01 H01C 109.5 . . ?
H01B N01 H01C 109.5 . . ?
C01 N01 H01D 109.5 . . ?
H01B N01 H01D 109.5 . . ?
H01C N01 H01D 109.5 . . ?
C02 O9 H9C 111.6 . . ?
C03 C01 N01 127.6(9) . . ?
C03 C01 C02 121.7(11) . . ?
N01 C01 C02 110.7(8) . . ?
C03 C01 H01A 90.4 . . ?
N01 C01 H01A 90.4 . . ?
C02 C01 H01A 90.4 . . ?
O10 C02 O9 123.6(8) . . ?
O10 C02 C01 120.6(9) . . ?
O9 C02 C01 115.4(10) . . ?
C04 C03 C05 95.5(13) . . ?
C04 C03 C01 112.2(16) . . ?
C05 C03 C01 149.0(16) . . ?
C04 C03 H03A 95.4 . . ?
C05 C03 H03A 95.4 . . ?
C01 C03 H03A 95.4 . . ?
C03 C05 H05A 109.5 . . ?
C03 C05 H05B 109.5 . . ?
H05A C05 H05B 109.5 . . ?
C03 C05 H05C 109.5 . . ?
H05A C05 H05C 109.5 . . ?
H05B C05 H05C 109.5 . . ?
C03 C04 H04A 109.5 . . ?
C03 C04 H04B 109.5 . . ?
H04A C04 H04B 109.5 . . ?
C03 C04 H04C 109.5 . . ?
H04A C04 H04C 109.5 . . ?
H04B C04 H04C 109.5 . . ?
H1WA O1W H1WB 107.3 . . ?
H2WA O2W H2WB 108.0 . . ?

loop_
_geom_bond_atom_site_label_1
_geom_bond_atom_site_label_2
_geom_bond_distance
_geom_bond_site_symmetry_2
_geom_bond_publ_flag
O1 C4 1.219(5) . ?
O2 C11 1.224(5) . ?
O3 C15 1.221(5) . ?
O4 C24 1.206(5) . ?
O5 C19 1.236(5) . ?
O6 C10 1.220(5) . ?
O7 C8 1.215(5) . ?
O8 C49 1.218(5) . ?
N1 C49 1.385(5) . ?
N1 C21 1.451(5) . ?
N1 C2 1.451(5) . ?
N2 C49 1.343(5) 3_656 ?
N2 C7 1.455(5) . ?
N2 C5 1.474(5) . ?
N3 C4 1.365(5) . ?
N3 C17 1.445(5) . ?
N3 C9 1.449(5) . ?
N4 C10 1.387(5) . ?
N4 C14 1.433(5) . ?
N4 C12 1.441(5) . ?
N5 C24 1.389(5) . ?
N5 C20 1.434(5) 3_656 ?
N5 C3 1.456(5) . ?
N6 C10 1.364(5) . ?
N6 C9 1.440(5) . ?
N6 C6 1.461(5) . ?
N7 C8 1.367(5) . ?
N7 C14 1.441(5) . ?
N7 C18 1.452(5) . ?
N8 C8 1.373(5) . ?
N8 C13 1.444(5) . ?
N8 C1 1.449(5) . ?
N9 C24 1.361(5) 3_656 ?
N9 C23 1.436(5) . ?
N9 C17 1.444(5) . ?
N10 C11 1.364(5) . ?
N10 C16 1.441(5) . ?
N10 C18 1.454(5) . ?
N11 C15 1.376(5) . ?
N11 C3 1.448(5) . ?
N11 C21 1.451(5) 3_656 ?
N12 C15 1.371(5) . ?
N12 C1 1.437(5) . ?
N12 C7 1.451(5) . ?
N13 C4 1.370(5) . ?
N13 C20 1.440(5) . ?
N13 C2 1.452(5) . ?
N14 C19 1.358(5) . ?
N14 C16 1.448(5) . ?
N14 C12 1.455(5) . ?
N15 C19 1.353(5) . ?
N15 C6 1.441(5) . ?
N15 C23 1.444(5) . ?
N16 C11 1.364(5) . ?
N16 C13 1.448(5) . ?
N16 C5 1.451(5) . ?
C1 H1A 0.9700 . ?
C1 H1B 0.9700 . ?
C2 H2A 0.9700 . ?
C2 H2B 0.9700 . ?
C3 H3A 0.9700 . ?
C3 H3B 0.9700 . ?
C5 H5A 0.9700 . ?
C5 H5B 0.9700 . ?
C6 C12 1.553(5) . ?
C6 H6A 0.9800 . ?
C7 C21 1.545(5) 3_656 ?
C7 H7A 0.9800 . ?
C9 H9A 0.9700 . ?
C9 H9B 0.9700 . ?
C12 H12A 0.9800 . ?
C13 C18 1.549(5) . ?
C13 H13A 0.9800 . ?
C14 H14A 0.9700 . ?
C14 H14B 0.9700 . ?
C16 H16A 0.9700 . ?
C16 H16B 0.9700 . ?
C17 C20 1.548(5) . ?
C17 H17A 0.9800 . ?
C18 H18A 0.9800 . ?
C20 N5 1.434(5) 3_656 ?
C20 H20A 0.9800 . ?
C21 N11 1.451(5) 3_656 ?
C21 C7 1.545(5) 3_656 ?
C21 H21A 0.9800 . ?
C23 H23A 0.9700 . ?
C23 H23B 0.9700 . ?
C24 N9 1.360(5) 3_656 ?
C49 N2 1.343(5) 3_656 ?
Cd1 Cl2 2.4289(15) . ?
Cd1 Cl1 2.4471(16) . ?
Cd1 Cl3 2.4609(14) . ?
Cd1 Cl4 2.4913(15) . ?
N01 C01 1.433(14) . ?
N01 H01B 0.8900 . ?
N01 H01C 0.8900 . ?
N01 H01D 0.8900 . ?
O10 C02 1.117(10) . ?
O9 C02 1.265(14) . ?
O9 H9C 0.8499 . ?
C01 C03 1.434(16) . ?
C01 C02 1.527(11) . ?
C01 H01A 0.9800 . ?
C03 C04 1.42(2) . ?
C03 C05 1.42(2) . ?
C03 H03A 0.9800 . ?
C05 H05A 0.9600 . ?
C05 H05B 0.9600 . ?
C05 H05C 0.9600 . ?
C04 H04A 0.9600 . ?
C04 H04B 0.9600 . ?
C04 H04C 0.9600 . ?
O1W H1WA 0.8498 . ?
O1W H1WB 0.8499 . ?
O2W H2WA 0.8500 . ?
O2W H2WB 0.8501 . ?

loop_
_platon_squeeze_void_nr
_platon_squeeze_void_average_x
_platon_squeeze_void_average_y
_platon_squeeze_void_average_z
_platon_squeeze_void_volume
_platon_squeeze_void_count_electrons
_platon_squeeze_void_content
1 0.136 0.404 1.142 123 51 ' '
2 0.136 0.096 0.642 123 51 ' '
3 -0.136 0.904 0.358 123 54 ' '
4 -0.136 0.596 -0.142 123 52 ' '
